data_7006779
loop_
_publ_author_name
'Bai, Guangcai'
'Wei, Pingrong'
'Das, Anjan K.'
'Stephan, Douglas W.'

_publ_section_title
;
 P-H and P-P bond activation by Ni(I) and Fe(I)
 beta-diketiminato-complexes.
;
_journal_issue 9
_journal_name_full 'Dalton transactions (Cambridge, England : 2003)'
_journal_page_first 1141
_journal_page_last 1146
_journal_paper_doi 10.1039/b513892b
_journal_year 2006
_chemical_formula_sum 'C43 H53 Fe N2'
_chemical_formula_weight 653.72
_space_group_IT_number 14
_symmetry_cell_setting monoclinic
_symmetry_space_group_name_Hall '-P 2yn'
_symmetry_space_group_name_H-M 'P 1 21/n 1'
_atom_sites_solution_hydrogens geom
_atom_sites_solution_primary direct
_atom_sites_solution_secondary difmap
_audit_creation_method SHELXL-97
_cell_angle_alpha 90.00
_cell_angle_beta 97.209(9)
_cell_angle_gamma 90.00
_cell_formula_units_Z 4
_cell_length_a 11.970(4)
_cell_length_b 22.830(8)
_cell_length_c 13.765(5)
_cell_measurement_temperature 273(2)
_cell_measurement_theta_max 25.0
_cell_measurement_theta_min 2.0
_cell_volume 3732(2)
_computing_structure_refinement 'SHELXL-97 (Sheldrick, 1997)'
_computing_structure_solution 'SHELXS-97 (Sheldrick, 1990)'
_diffrn_ambient_temperature 273(2)
_diffrn_measured_fraction_theta_full 0.974
_diffrn_measured_fraction_theta_max 0.974
_diffrn_radiation_monochromator graphite
_diffrn_radiation_source 'fine-focus sealed tube'
_diffrn_radiation_type MoK\a
_diffrn_radiation_wavelength 0.71073
_diffrn_reflns_av_R_equivalents 0.0299
_diffrn_reflns_av_sigmaI/netI 0.0307
_diffrn_reflns_limit_h_max 13
_diffrn_reflns_limit_h_min -12
_diffrn_reflns_limit_k_max 25
_diffrn_reflns_limit_k_min -25
_diffrn_reflns_limit_l_max 15
_diffrn_reflns_limit_l_min -14
_diffrn_reflns_number 17836
_diffrn_reflns_theta_full 23.50
_diffrn_reflns_theta_max 23.50
_diffrn_reflns_theta_min 1.74
_exptl_absorpt_coefficient_mu 0.435
_exptl_absorpt_correction_T_max 1.0000
_exptl_absorpt_correction_T_min 0.473791
_exptl_absorpt_correction_type sadabs
_exptl_crystal_density_diffrn 1.163
_exptl_crystal_density_method 'not measured'
_exptl_crystal_F_000 1404
_exptl_crystal_size_max 0.26
_exptl_crystal_size_mid 0.24
_exptl_crystal_size_min 0.19
_refine_diff_density_max 0.252
_refine_diff_density_min -0.164
_refine_diff_density_rms 0.038
_refine_ls_extinction_method none
_refine_ls_goodness_of_fit_ref 1.019
_refine_ls_hydrogen_treatment mixed
_refine_ls_matrix_type full
_refine_ls_number_parameters 417
_refine_ls_number_reflns 5380
_refine_ls_number_restraints 0
_refine_ls_restrained_S_all 1.019
_refine_ls_R_factor_all 0.0577
_refine_ls_R_factor_gt 0.0397
_refine_ls_shift/su_max 0.002
_refine_ls_shift/su_mean 0.000
_refine_ls_structure_factor_coef Fsqd
_refine_ls_weighting_details 'calc w=1/[\s^2^(Fo^2^)+(0.0633P)^2^+0.9372P] where P=(Fo^2^+2Fc^2^)/3'
_refine_ls_weighting_scheme calc
_refine_ls_wR_factor_gt 0.0983
_refine_ls_wR_factor_ref 0.1082
_reflns_number_gt 4403
_reflns_number_total 5380
_reflns_threshold_expression >2sigma(I)
_cod_data_source_file b513892b.txt
_cod_data_source_block (NacNac)Fe(CH2CPh2)
_cod_original_sg_symbol_H-M P2(1)/n
_cod_database_code 7006779

loop_
_symmetry_equiv_pos_as_xyz
'x, y, z'
'-x+1/2, y+1/2, -z+1/2'
'-x, -y, -z'
'x-1/2, -y-1/2, z-1/2'

loop_
_atom_site_label
_atom_site_type_symbol
_atom_site_fract_x
_atom_site_fract_y
_atom_site_fract_z
_atom_site_U_iso_or_equiv
_atom_site_adp_type
_atom_site_occupancy
_atom_site_symmetry_multiplicity
_atom_site_calc_flag
_atom_site_refinement_flags
_atom_site_disorder_assembly
_atom_site_disorder_group
Fe1 Fe 0.92239(2) 0.908495(13) 0.75667(2) 0.05340(13) Uani 1 1 d . . .
N1 N 0.97484(14) 0.86757(8) 0.64507(14) 0.0553(4) Uani 1 1 d . . .
N2 N 0.75845(14) 0.89895(8) 0.70905(14) 0.0563(5) Uani 1 1 d . . .
C1 C 1.08999(17) 0.84786(10) 0.65652(18) 0.0606(6) Uani 1 1 d . . .
C2 C 1.11467(19) 0.79236(11) 0.6954(2) 0.0715(7) Uani 1 1 d . . .
C3 C 1.2274(2) 0.77519(13) 0.7107(3) 0.0952(10) Uani 1 1 d . . .
H3A H 1.2467 0.7387 0.7377 0.114 Uiso 1 1 calc R . .
C4 C 1.3097(2) 0.81215(16) 0.6859(3) 0.1083(12) Uani 1 1 d . . .
H4A H 1.3845 0.8001 0.6953 0.130 Uiso 1 1 calc R . .
C5 C 1.2835(2) 0.86605(15) 0.6479(3) 0.0944(9) Uani 1 1 d . . .
H5A H 1.3411 0.8900 0.6315 0.113 Uiso 1 1 calc R . .
C6 C 1.17396(19) 0.88632(12) 0.6328(2) 0.0723(7) Uani 1 1 d . . .
C7 C 1.1481(2) 0.94725(12) 0.5933(2) 0.0810(8) Uani 1 1 d . . .
H7A H 1.0791 0.9600 0.6186 0.097 Uiso 1 1 calc R . .
C8 C 1.1242(4) 0.94827(19) 0.4833(3) 0.1361(15) Uani 1 1 d . . .
H8A H 1.0681 0.9194 0.4620 0.204 Uiso 1 1 calc R . .
H8B H 1.1921 0.9397 0.4556 0.204 Uiso 1 1 calc R . .
H8C H 1.0973 0.9864 0.4621 0.204 Uiso 1 1 calc R . .
C9 C 1.2377(3) 0.99222(15) 0.6263(3) 0.1108(11) Uani 1 1 d . . .
H9A H 1.2528 0.9919 0.6964 0.166 Uiso 1 1 calc R . .
H9B H 1.2118 1.0304 0.6045 0.166 Uiso 1 1 calc R . .
H9C H 1.3054 0.9829 0.5988 0.166 Uiso 1 1 calc R . .
C10 C 1.0252(2) 0.75027(11) 0.7219(2) 0.0800(8) Uani 1 1 d . . .
H10A H 0.9521 0.7683 0.7001 0.096 Uiso 1 1 calc R . .
C11 C 1.0272(3) 0.69179(15) 0.6696(3) 0.1270(14) Uani 1 1 d . . .
H11A H 0.9691 0.6669 0.6889 0.191 Uiso 1 1 calc R . .
H11B H 1.0991 0.6735 0.6867 0.191 Uiso 1 1 calc R . .
H11C H 1.0144 0.6980 0.6001 0.191 Uiso 1 1 calc R . .
C12 C 1.0307(3) 0.74115(17) 0.8296(3) 0.1283(14) Uani 1 1 d . . .
H12A H 1.0288 0.7784 0.8617 0.192 Uiso 1 1 calc R . .
H12B H 1.0993 0.7212 0.8533 0.192 Uiso 1 1 calc R . .
H12C H 0.9676 0.7180 0.8432 0.192 Uiso 1 1 calc R . .
C13 C 0.90620(19) 0.85082(10) 0.56626(18) 0.0605(6) Uani 1 1 d . . .
C14 C 0.79133(19) 0.85947(10) 0.55435(18) 0.0635(6) Uani 1 1 d . . .
H14A H 0.7552 0.8514 0.4920 0.076 Uiso 1 1 calc R . .
C15 C 0.72157(18) 0.87834(11) 0.62088(18) 0.0616(6) Uani 1 1 d . . .
C16 C 0.5965(2) 0.87290(15) 0.5876(2) 0.0909(9) Uani 1 1 d . . .
H16A H 0.5564 0.9011 0.6216 0.136 Uiso 1 1 calc R . .
H16B H 0.5717 0.8342 0.6016 0.136 Uiso 1 1 calc R . .
H16C H 0.5822 0.8800 0.5184 0.136 Uiso 1 1 calc R . .
C17 C 0.9522(2) 0.81747(13) 0.4856(2) 0.0835(8) Uani 1 1 d . . .
H17A H 1.0245 0.8330 0.4760 0.125 Uiso 1 1 calc R . .
H17B H 0.9015 0.8213 0.4260 0.125 Uiso 1 1 calc R . .
H17C H 0.9597 0.7769 0.5032 0.125 Uiso 1 1 calc R . .
C18 C 0.67647(18) 0.91100(11) 0.77423(18) 0.0639(6) Uani 1 1 d . . .
C19 C 0.6272(2) 0.96647(13) 0.7745(2) 0.0763(7) Uani 1 1 d . . .
C20 C 0.5459(2) 0.97542(17) 0.8359(3) 0.1017(10) Uani 1 1 d . . .
H20A H 0.5104 1.0116 0.8363 0.122 Uiso 1 1 calc R . .
C21 C 0.5171(3) 0.9318(2) 0.8960(3) 0.1094(11) Uani 1 1 d . . .
H21A H 0.4615 0.9384 0.9362 0.131 Uiso 1 1 calc R . .
C22 C 0.5692(2) 0.87890(17) 0.8975(2) 0.0952(9) Uani 1 1 d . . .
H22A H 0.5492 0.8500 0.9397 0.114 Uiso 1 1 calc R . .
C23 C 0.6519(2) 0.86685(12) 0.8376(2) 0.0729(7) Uani 1 1 d . . .
C24 C 0.6581(2) 1.01637(13) 0.7115(3) 0.0905(9) Uani 1 1 d . . .
H24A H 0.7199 1.0029 0.6767 0.109 Uiso 1 1 calc R . .
C25 C 0.6998(3) 1.07011(15) 0.7708(3) 0.1248(14) Uani 1 1 d . . .
H25A H 0.7621 1.0594 0.8183 0.187 Uiso 1 1 calc R . .
H25B H 0.6400 1.0854 0.8037 0.187 Uiso 1 1 calc R . .
H25C H 0.7235 1.0994 0.7278 0.187 Uiso 1 1 calc R . .
C26 C 0.5619(3) 1.03527(19) 0.6344(3) 0.1394(15) Uani 1 1 d . . .
H26A H 0.5350 1.0020 0.5957 0.209 Uiso 1 1 calc R . .
H26B H 0.5885 1.0645 0.5928 0.209 Uiso 1 1 calc R . .
H26C H 0.5017 1.0512 0.6662 0.209 Uiso 1 1 calc R . .
C27 C 0.7107(2) 0.80830(13) 0.8437(2) 0.0861(8) Uani 1 1 d . . .
H27A H 0.7768 0.8121 0.8087 0.103 Uiso 1 1 calc R . .
C28 C 0.7530(3) 0.78925(16) 0.9474(3) 0.1151(11) Uani 1 1 d . . .
H28A H 0.8000 0.8194 0.9794 0.173 Uiso 1 1 calc R . .
H28B H 0.7958 0.7538 0.9455 0.173 Uiso 1 1 calc R . .
H28C H 0.6901 0.7825 0.9828 0.173 Uiso 1 1 calc R . .
C29 C 0.6391(4) 0.75982(18) 0.7946(3) 0.1541(19) Uani 1 1 d . . .
H29A H 0.6127 0.7709 0.7285 0.231 Uiso 1 1 calc R . .
H29B H 0.5760 0.7530 0.8297 0.231 Uiso 1 1 calc R . .
H29C H 0.6832 0.7247 0.7944 0.231 Uiso 1 1 calc R . .
C30 C 0.90673(18) 0.94816(10) 0.88341(17) 0.0612(6) Uani 1 1 d . . .
H30A H 0.8734 0.9870 0.8789 0.073 Uiso 1 1 calc R . .
H30B H 0.8799 0.9240 0.9336 0.073 Uiso 1 1 calc R . .
C31 C 1.02322(17) 0.94515(9) 0.87610(16) 0.0557(5) Uani 1 1 d . . .
C32 C 1.08010(19) 0.99990(10) 0.84902(18) 0.0615(6) Uani 1 1 d . . .
C33 C 1.0240(2) 1.03912(11) 0.7823(2) 0.0778(7) Uani 1 1 d . . .
H33A H 0.9536 1.0291 0.7501 0.093 Uiso 1 1 calc R . .
C34 C 1.0700(3) 1.09209(13) 0.7632(3) 0.1034(11) Uani 1 1 d . . .
H34A H 1.0306 1.1177 0.7188 0.124 Uiso 1 1 calc R . .
C35 C 1.1739(4) 1.10753(16) 0.8093(3) 0.1192(13) Uani 1 1 d . . .
H35A H 1.2049 1.1437 0.7967 0.143 Uiso 1 1 calc R . .
C36 C 1.2317(3) 1.06969(15) 0.8739(3) 0.1020(10) Uani 1 1 d . . .
H36A H 1.3027 1.0799 0.9045 0.122 Uiso 1 1 calc R . .
C37 C 1.1855(2) 1.01650(12) 0.8941(2) 0.0756(7) Uani 1 1 d . . .
H37A H 1.2256 0.9913 0.9386 0.091 Uiso 1 1 calc R . .
C38 C 1.09312(19) 0.89878(10) 0.93147(18) 0.0608(6) Uani 1 1 d . . .
C39 C 1.1930(2) 0.87853(11) 0.9014(2) 0.0745(7) Uani 1 1 d . . .
H39A H 1.2179 0.8941 0.8455 0.089 Uiso 1 1 calc R . .
C40 C 1.2554(3) 0.83548(14) 0.9537(3) 0.0953(10) Uani 1 1 d . . .
H40A H 1.3224 0.8227 0.9332 0.114 Uiso 1 1 calc R . .
C41 C 1.2196(3) 0.81152(15) 1.0353(3) 0.1073(11) Uani 1 1 d . . .
H41A H 1.2614 0.7822 1.0699 0.129 Uiso 1 1 calc R . .
C42 C 1.1223(3) 0.83099(14) 1.0654(2) 0.0987(10) Uani 1 1 d . . .
H42A H 1.0973 0.8148 1.1208 0.118 Uiso 1 1 calc R . .
C43 C 1.0607(2) 0.87448(12) 1.0143(2) 0.0765(7) Uani 1 1 d . . .
H43A H 0.9950 0.8877 1.0367 0.092 Uiso 1 1 calc R . .

loop_
_atom_site_aniso_label
_atom_site_aniso_U_11
_atom_site_aniso_U_22
_atom_site_aniso_U_33
_atom_site_aniso_U_23
_atom_site_aniso_U_13
_atom_site_aniso_U_12
Fe1 0.04364(19) 0.0618(2) 0.0542(2) -0.00563(14) 0.00381(14) -0.00112(13)
N1 0.0454(9) 0.0634(11) 0.0577(12) -0.0052(8) 0.0092(8) -0.0034(8)
N2 0.0431(9) 0.0689(12) 0.0567(12) -0.0044(9) 0.0053(8) 0.0002(8)
C1 0.0467(12) 0.0708(15) 0.0652(16) -0.0139(11) 0.0113(10) 0.0007(10)
C2 0.0570(14) 0.0670(15) 0.091(2) -0.0116(13) 0.0101(13) 0.0039(11)
C3 0.0685(17) 0.0815(19) 0.135(3) -0.0091(18) 0.0124(17) 0.0180(15)
C4 0.0470(15) 0.118(3) 0.161(4) -0.013(2) 0.0174(17) 0.0095(16)
C5 0.0543(16) 0.107(2) 0.125(3) -0.005(2) 0.0236(16) -0.0052(15)
C6 0.0529(14) 0.0857(17) 0.0804(19) -0.0110(14) 0.0166(12) -0.0059(12)
C7 0.0651(15) 0.0909(19) 0.090(2) 0.0052(15) 0.0204(14) -0.0115(13)
C8 0.168(4) 0.137(3) 0.098(3) 0.011(2) -0.003(3) -0.030(3)
C9 0.115(3) 0.101(2) 0.119(3) -0.003(2) 0.025(2) -0.033(2)
C10 0.0712(16) 0.0646(15) 0.105(2) -0.0003(14) 0.0136(15) 0.0051(12)
C11 0.131(3) 0.093(2) 0.163(4) -0.036(2) 0.038(3) -0.029(2)
C12 0.150(3) 0.122(3) 0.114(3) 0.000(2) 0.021(3) -0.046(2)
C13 0.0594(14) 0.0668(14) 0.0565(15) -0.0042(11) 0.0119(11) -0.0087(11)
C14 0.0565(14) 0.0815(16) 0.0512(14) -0.0049(11) 0.0016(11) -0.0046(11)
C15 0.0473(12) 0.0734(15) 0.0622(16) -0.0009(12) -0.0006(11) -0.0038(10)
C16 0.0495(14) 0.138(3) 0.081(2) -0.0157(18) -0.0052(13) -0.0033(15)
C17 0.0743(17) 0.108(2) 0.0705(19) -0.0244(15) 0.0178(14) -0.0074(15)
C18 0.0399(11) 0.0871(17) 0.0637(16) -0.0117(12) 0.0032(10) -0.0012(11)
C19 0.0498(13) 0.094(2) 0.084(2) -0.0207(15) 0.0043(12) 0.0059(13)
C20 0.0714(19) 0.123(3) 0.112(3) -0.028(2) 0.0196(18) 0.0175(18)
C21 0.0711(19) 0.163(4) 0.099(3) -0.027(2) 0.0317(18) 0.015(2)
C22 0.0697(18) 0.139(3) 0.080(2) -0.0045(19) 0.0235(15) -0.0102(18)
C23 0.0531(14) 0.099(2) 0.0687(18) -0.0065(14) 0.0135(12) -0.0061(13)
C24 0.0703(17) 0.0829(19) 0.118(3) -0.0109(18) 0.0082(16) 0.0121(14)
C25 0.108(3) 0.082(2) 0.175(4) -0.019(2) -0.019(3) 0.0183(19)
C26 0.128(3) 0.150(3) 0.128(4) 0.021(3) -0.031(3) -0.002(3)
C27 0.0820(18) 0.099(2) 0.081(2) 0.0092(16) 0.0238(15) -0.0091(15)
C28 0.124(3) 0.113(3) 0.104(3) 0.012(2) -0.006(2) -0.010(2)
C29 0.209(5) 0.118(3) 0.120(4) -0.034(3) -0.038(3) 0.013(3)
C30 0.0580(13) 0.0709(14) 0.0541(14) -0.0074(11) 0.0054(10) 0.0003(11)
C31 0.0519(12) 0.0599(13) 0.0532(14) -0.0044(10) -0.0013(10) -0.0022(10)
C32 0.0664(14) 0.0606(14) 0.0567(15) -0.0070(11) 0.0042(11) -0.0078(11)
C33 0.0932(19) 0.0665(16) 0.0713(18) 0.0019(13) 0.0011(14) -0.0074(13)
C34 0.145(3) 0.075(2) 0.088(2) 0.0120(16) 0.008(2) -0.0134(19)
C35 0.157(4) 0.081(2) 0.122(3) 0.005(2) 0.024(3) -0.047(2)
C36 0.105(2) 0.098(2) 0.104(3) -0.016(2) 0.0142(19) -0.048(2)
C37 0.0750(16) 0.0782(17) 0.0726(18) -0.0087(13) 0.0054(13) -0.0168(13)
C38 0.0583(13) 0.0600(14) 0.0608(15) -0.0025(11) -0.0058(11) -0.0052(10)
C39 0.0600(15) 0.0780(16) 0.0824(19) -0.0036(14) -0.0037(13) 0.0028(12)
C40 0.0729(18) 0.093(2) 0.113(3) -0.0061(19) -0.0151(18) 0.0184(16)
C41 0.114(3) 0.085(2) 0.112(3) 0.013(2) -0.029(2) 0.0162(19)
C42 0.120(3) 0.091(2) 0.079(2) 0.0191(17) -0.0064(19) 0.003(2)
C43 0.0811(17) 0.0787(17) 0.0673(18) 0.0061(13) 0.0002(14) -0.0005(14)

loop_
_atom_type_symbol
_atom_type_description
_atom_type_scat_dispersion_real
_atom_type_scat_dispersion_imag
_atom_type_scat_source
C C 0.0033 0.0016 'International Tables Vol C Tables 4.2.6.8 and 6.1.1.4'
H H 0.0000 0.0000 'International Tables Vol C Tables 4.2.6.8 and 6.1.1.4'
N N 0.0061 0.0033 'International Tables Vol C Tables 4.2.6.8 and 6.1.1.4'
Fe Fe 0.3463 0.8444 'International Tables Vol C Tables 4.2.6.8 and 6.1.1.4'

loop_
_geom_angle_atom_site_label_1
_geom_angle_atom_site_label_2
_geom_angle_atom_site_label_3
_geom_angle
_geom_angle_site_symmetry_1
_geom_angle_site_symmetry_3
_geom_angle_publ_flag
N1 Fe1 C30 166.58(8) . . ?
N1 Fe1 N2 95.08(8) . . ?
C30 Fe1 N2 98.04(8) . . ?
N1 Fe1 C31 126.55(8) . . ?
C30 Fe1 C31 40.38(9) . . ?
N2 Fe1 C31 138.37(8) . . ?
C13 N1 C1 118.92(19) . . ?
C13 N1 Fe1 123.21(15) . . ?
C1 N1 Fe1 117.26(14) . . ?
C15 N2 C18 117.71(19) . . ?
C15 N2 Fe1 122.62(15) . . ?
C18 N2 Fe1 119.54(15) . . ?
C2 C1 C6 122.3(2) . . ?
C2 C1 N1 118.7(2) . . ?
C6 C1 N1 118.9(2) . . ?
C1 C2 C3 117.9(2) . . ?
C1 C2 C10 123.1(2) . . ?
C3 C2 C10 118.9(3) . . ?
C4 C3 C2 120.0(3) . . ?
C5 C4 C3 121.0(3) . . ?
C4 C5 C6 122.0(3) . . ?
C5 C6 C1 116.7(3) . . ?
C5 C6 C7 120.7(2) . . ?
C1 C6 C7 122.6(2) . . ?
C8 C7 C6 112.3(3) . . ?
C8 C7 C9 109.2(3) . . ?
C6 C7 C9 114.3(3) . . ?
C12 C10 C2 112.6(3) . . ?
C12 C10 C11 110.3(3) . . ?
C2 C10 C11 112.9(3) . . ?
N1 C13 C14 124.0(2) . . ?
N1 C13 C17 120.0(2) . . ?
C14 C13 C17 115.8(2) . . ?
C13 C14 C15 129.9(2) . . ?
N2 C15 C14 123.9(2) . . ?
N2 C15 C16 120.6(2) . . ?
C14 C15 C16 115.5(2) . . ?
C23 C18 C19 122.2(2) . . ?
C23 C18 N2 117.9(2) . . ?
C19 C18 N2 119.8(2) . . ?
C20 C19 C18 117.7(3) . . ?
C20 C19 C24 118.9(3) . . ?
C18 C19 C24 123.4(2) . . ?
C21 C20 C19 120.9(3) . . ?
C22 C21 C20 120.5(3) . . ?
C21 C22 C23 121.7(3) . . ?
C18 C23 C22 116.8(3) . . ?
C18 C23 C27 122.9(2) . . ?
C22 C23 C27 120.3(3) . . ?
C19 C24 C25 112.9(3) . . ?
C19 C24 C26 113.3(3) . . ?
C25 C24 C26 108.2(3) . . ?
C29 C27 C23 113.0(3) . . ?
C29 C27 C28 108.4(3) . . ?
C23 C27 C28 113.9(3) . . ?
C31 C30 Fe1 73.36(13) . . ?
C30 C31 C32 117.5(2) . . ?
C30 C31 C38 119.5(2) . . ?
C32 C31 C38 118.42(19) . . ?
C30 C31 Fe1 66.25(12) . . ?
C32 C31 Fe1 112.06(16) . . ?
C38 C31 Fe1 110.38(15) . . ?
C37 C32 C33 117.1(2) . . ?
C37 C32 C31 122.3(2) . . ?
C33 C32 C31 120.4(2) . . ?
C34 C33 C32 121.5(3) . . ?
C33 C34 C35 120.1(3) . . ?
C36 C35 C34 119.7(3) . . ?
C35 C36 C37 120.4(3) . . ?
C36 C37 C32 121.1(3) . . ?
C43 C38 C39 117.2(2) . . ?
C43 C38 C31 120.8(2) . . ?
C39 C38 C31 121.9(2) . . ?
C40 C39 C38 120.6(3) . . ?
C41 C40 C39 120.6(3) . . ?
C42 C41 C40 119.3(3) . . ?
C41 C42 C43 120.4(3) . . ?
C38 C43 C42 121.9(3) . . ?

loop_
_geom_bond_atom_site_label_1
_geom_bond_atom_site_label_2
_geom_bond_distance
_geom_bond_site_symmetry_2
_geom_bond_publ_flag
Fe1 N1 1.9669(19) . ?
Fe1 C30 1.995(2) . ?
Fe1 N2 2.0014(18) . ?
Fe1 C31 2.089(2) . ?
N1 C13 1.332(3) . ?
N1 C1 1.440(3) . ?
N2 C15 1.325(3) . ?
N2 C18 1.437(3) . ?
C1 C2 1.392(3) . ?
C1 C6 1.404(3) . ?
C2 C3 1.395(3) . ?
C2 C10 1.517(4) . ?
C3 C4 1.372(4) . ?
C4 C5 1.358(5) . ?
C5 C6 1.382(4) . ?
C6 C7 1.511(4) . ?
C7 C8 1.506(5) . ?
C7 C9 1.512(4) . ?
C10 C12 1.490(5) . ?
C10 C11 1.519(4) . ?
C13 C14 1.378(3) . ?
C13 C17 1.507(3) . ?
C14 C15 1.383(3) . ?
C15 C16 1.514(3) . ?
C18 C23 1.389(4) . ?
C18 C19 1.397(4) . ?
C19 C20 1.381(4) . ?
C19 C24 1.506(4) . ?
C20 C21 1.367(5) . ?
C21 C22 1.358(5) . ?
C22 C23 1.392(4) . ?
C23 C27 1.508(4) . ?
C24 C25 1.523(4) . ?
C24 C26 1.527(5) . ?
C27 C29 1.507(5) . ?
C27 C28 1.517(4) . ?
C30 C31 1.412(3) . ?
C31 C32 1.493(3) . ?
C31 C38 1.497(3) . ?
C32 C37 1.386(3) . ?
C32 C33 1.393(3) . ?
C33 C34 1.368(4) . ?
C34 C35 1.370(5) . ?
C35 C36 1.364(5) . ?
C36 C37 1.377(4) . ?
C38 C43 1.367(4) . ?
C38 C39 1.393(4) . ?
C39 C40 1.381(4) . ?
C40 C41 1.366(5) . ?
C41 C42 1.358(5) . ?
C42 C43 1.377(4) . ?
